data_2226056
loop_
_publ_author_name
'Suchetan, P. A.'
'Gowda, B. Thimme'
'Foro, Sabine'
'Fuess, Hartmut'

_publ_section_title
;
 2-Chloro-<i>N</i>-(2-methylbenzoyl)benzenesulfonamide
;
_journal_coeditor_code BT5259
_journal_issue 6
_journal_name_full 'Acta Crystallographica Section E'
_journal_page_first o1281
_journal_paper_doi 10.1107/S1600536810015990
_journal_volume 66
_journal_year 2010
_chemical_formula_iupac 'C14 H12 Cl N O3 S'
_chemical_formula_moiety 'C14 H12 Cl N O3 S'
_chemical_formula_sum 'C14 H12 Cl N O3 S'
_chemical_formula_weight 309.76
_chemical_name_systematic
;
2-Chloro-<i>N</i>-(2-methylbenzoyl)benzenesulfonamide
;
_space_group_IT_number 14
_symmetry_cell_setting monoclinic
_symmetry_space_group_name_Hall '-P 2yn'
_symmetry_space_group_name_H-M 'P 1 21/n 1'
_atom_sites_solution_hydrogens geom
_atom_sites_solution_primary direct
_atom_sites_solution_secondary difmap
_audit_creation_method SHELXL-97
_cell_angle_alpha 90.00
_cell_angle_beta 95.586(8)
_cell_angle_gamma 90.00
_cell_formula_units_Z 4
_cell_length_a 6.6086(5)
_cell_length_b 10.9621(9)
_cell_length_c 20.080(2)
_cell_measurement_reflns_used 3866
_cell_measurement_temperature 299(2)
_cell_measurement_theta_max 27.82
_cell_measurement_theta_min 2.74
_cell_volume 1447.8(2)
_computing_cell_refinement
;
CrysAlis RED (Oxford Diffraction, 2009)
;
_computing_data_collection
;
CrysAlis CCD (Oxford Diffraction, 2009)
;
_computing_data_reduction
;
CrysAlis RED (Oxford Diffraction, 2009)
;
_computing_molecular_graphics 'PLATON (Spek, 2009)'
_computing_publication_material 'SHELXL97 (Sheldrick, 2008)'
_computing_structure_refinement 'SHELXL97 (Sheldrick, 2008)'
_computing_structure_solution 'SHELXS97 (Sheldrick, 2008)'
_diffrn_ambient_temperature 299(2)
_diffrn_measured_fraction_theta_full 0.985
_diffrn_measured_fraction_theta_max 0.985
_diffrn_measurement_device_type
;
Oxford Diffraction Xcalibur diffractometer
with a Sapphire CCD detector
;
_diffrn_measurement_method
;
Rotation method data acquisition using omega and phi scans
;
_diffrn_radiation_monochromator graphite
_diffrn_radiation_source 'fine-focus sealed tube'
_diffrn_radiation_type MoK\a
_diffrn_radiation_wavelength 0.71073
_diffrn_reflns_av_R_equivalents 0.0172
_diffrn_reflns_av_sigmaI/netI 0.0150
_diffrn_reflns_limit_h_max 8
_diffrn_reflns_limit_h_min -7
_diffrn_reflns_limit_k_max 7
_diffrn_reflns_limit_k_min -13
_diffrn_reflns_limit_l_max 25
_diffrn_reflns_limit_l_min -25
_diffrn_reflns_number 5395
_diffrn_reflns_theta_full 26.37
_diffrn_reflns_theta_max 26.37
_diffrn_reflns_theta_min 2.76
_diffrn_standards_decay_% 0
_diffrn_standards_number 0
_exptl_absorpt_coefficient_mu 0.413
_exptl_absorpt_correction_T_max 0.8931
_exptl_absorpt_correction_T_min 0.8723
_exptl_absorpt_correction_type multi-scan
_exptl_absorpt_process_details
;
(CrysAlis RED; Oxford Diffraction, 2009)
;
_exptl_crystal_colour colourless
_exptl_crystal_density_diffrn 1.421
_exptl_crystal_density_method 'not measured'
_exptl_crystal_description prism
_exptl_crystal_F_000 640
_exptl_crystal_size_max 0.34
_exptl_crystal_size_mid 0.32
_exptl_crystal_size_min 0.28
_refine_diff_density_max 0.307
_refine_diff_density_min -0.325
_refine_ls_extinction_coef 0.146(5)
_refine_ls_extinction_expression Fc^*^=kFc[1+0.001xFc^2^\l^3^/sin(2\q)]^-1/4^
_refine_ls_extinction_method 'SHELXL97 (Sheldrick, 2008)'
_refine_ls_goodness_of_fit_ref 1.073
_refine_ls_hydrogen_treatment mixed
_refine_ls_matrix_type full
_refine_ls_number_parameters 186
_refine_ls_number_reflns 2917
_refine_ls_number_restraints 1
_refine_ls_restrained_S_all 1.073
_refine_ls_R_factor_all 0.0471
_refine_ls_R_factor_gt 0.0411
_refine_ls_shift/su_max 0.000
_refine_ls_shift/su_mean 0.000
_refine_ls_structure_factor_coef Fsqd
_refine_ls_weighting_details 'calc w=1/[\s^2^(Fo^2^)+(0.0502P)^2^+0.7805P] where P=(Fo^2^+2Fc^2^)/3'
_refine_ls_weighting_scheme calc
_refine_ls_wR_factor_gt 0.1045
_refine_ls_wR_factor_ref 0.1097
_reflns_number_gt 2592
_reflns_number_total 2917
_reflns_threshold_expression I>2\s(I)
_cod_data_source_file bt5259.cif
_cod_data_source_block I
_cod_original_sg_symbol_H-M 'P 21/n'
_cod_database_code 2226056
_cod_database_fobs_code 2226056

loop_
_symmetry_equiv_pos_as_xyz
'x, y, z'
'-x+1/2, y+1/2, -z+1/2'
'-x, -y, -z'
'x-1/2, -y-1/2, z-1/2'

loop_
_atom_site_type_symbol
_atom_site_label
_atom_site_fract_x
_atom_site_fract_y
_atom_site_fract_z
_atom_site_U_iso_or_equiv
_atom_site_adp_type
_atom_site_calc_flag
_atom_site_refinement_flags
_atom_site_occupancy
_atom_site_disorder_assembly
_atom_site_disorder_group
C C1 0.2188(3) 0.22154(17) 0.45434(9) 0.0389(4) Uani d . 1 . .
C C2 0.3529(3) 0.2921(2) 0.42162(11) 0.0504(5) Uani d . 1 . .
C C3 0.5045(4) 0.2357(3) 0.38928(13) 0.0717(8) Uani d . 1 . .
H H3 0.5940 0.2821 0.3667 0.086 Uiso calc R 1 . .
C C4 0.5208(4) 0.1097(3) 0.39104(14) 0.0771(9) Uani d . 1 . .
H H4 0.6237 0.0719 0.3702 0.092 Uiso calc R 1 . .
C C5 0.3890(4) 0.0403(3) 0.42274(13) 0.0658(7) Uani d . 1 . .
H H5 0.4005 -0.0443 0.4228 0.079 Uiso calc R 1 . .
C C6 0.2392(4) 0.0956(2) 0.45452(10) 0.0502(5) Uani d . 1 . .
H H6 0.1500 0.0480 0.4765 0.060 Uiso calc R 1 . .
C C7 0.2598(3) 0.30250(17) 0.61222(9) 0.0392(4) Uani d . 1 . .
C C8 0.3281(3) 0.38164(17) 0.67032(9) 0.0389(4) Uani d . 1 . .
C C9 0.5185(3) 0.3631(2) 0.70605(11) 0.0492(5) Uani d . 1 . .
C C10 0.5679(4) 0.4362(3) 0.76164(13) 0.0661(7) Uani d . 1 . .
H H10 0.6937 0.4257 0.7860 0.079 Uiso calc R 1 . .
C C11 0.4385(4) 0.5231(3) 0.78199(13) 0.0680(7) Uani d . 1 . .
H H11 0.4759 0.5693 0.8201 0.082 Uiso calc R 1 . .
C C12 0.2534(4) 0.5422(2) 0.74615(12) 0.0608(6) Uani d . 1 . .
H H12 0.1660 0.6020 0.7594 0.073 Uiso calc R 1 . .
C C13 0.1982(3) 0.4717(2) 0.69029(10) 0.0472(5) Uani d . 1 . .
H H13 0.0731 0.4845 0.6658 0.057 Uiso calc R 1 . .
C C14 0.6730(4) 0.2723(3) 0.68618(15) 0.0696(7) Uani d . 1 . .
H H14A 0.6814 0.2770 0.6388 0.083 Uiso calc R 1 . .
H H14B 0.6325 0.1915 0.6977 0.083 Uiso calc R 1 . .
H H14C 0.8034 0.2905 0.7094 0.083 Uiso calc R 1 . .
N N1 0.1386(3) 0.36014(14) 0.56089(8) 0.0412(4) Uani d D 1 . .
H H1N 0.135(3) 0.4361(15) 0.5574(11) 0.049 Uiso d D 1 . .
O O1 -0.0894(2) 0.18713(14) 0.52207(8) 0.0559(4) Uani d . 1 . .
O O2 -0.0831(2) 0.37563(12) 0.45683(8) 0.0497(4) Uani d . 1 . .
O O3 0.3005(3) 0.19555(13) 0.60869(7) 0.0554(4) Uani d . 1 . .
Cl Cl1 0.34073(12) 0.45035(6) 0.42249(4) 0.0807(3) Uani d . 1 . .
S S1 0.02324(7) 0.28443(4) 0.49721(2) 0.03857(18) Uani d . 1 . .

loop_
_atom_site_aniso_label
_atom_site_aniso_U_11
_atom_site_aniso_U_22
_atom_site_aniso_U_33
_atom_site_aniso_U_12
_atom_site_aniso_U_13
_atom_site_aniso_U_23
C1 0.0448(10) 0.0355(10) 0.0351(9) 0.0007(8) -0.0027(7) -0.0024(7)
C2 0.0472(11) 0.0577(13) 0.0447(11) -0.0085(10) -0.0030(9) 0.0012(9)
C3 0.0462(12) 0.117(3) 0.0523(13) -0.0120(14) 0.0068(10) -0.0090(15)
C4 0.0600(15) 0.108(2) 0.0607(15) 0.0241(16) -0.0054(12) -0.0369(16)
C5 0.0772(17) 0.0629(16) 0.0551(14) 0.0211(13) -0.0052(12) -0.0178(12)
C6 0.0670(13) 0.0384(11) 0.0440(11) 0.0063(10) 0.0001(9) -0.0051(9)
C7 0.0477(10) 0.0337(9) 0.0366(9) 0.0017(8) 0.0067(8) 0.0037(7)
C8 0.0473(10) 0.0349(9) 0.0351(9) -0.0035(8) 0.0076(8) 0.0031(7)
C9 0.0507(11) 0.0501(12) 0.0465(11) -0.0030(9) 0.0038(9) 0.0045(9)
C10 0.0616(14) 0.0768(18) 0.0574(14) -0.0082(13) -0.0074(11) -0.0048(13)
C11 0.0824(18) 0.0715(17) 0.0497(13) -0.0146(14) 0.0038(12) -0.0161(12)
C12 0.0743(15) 0.0569(14) 0.0534(13) 0.0010(12) 0.0185(11) -0.0140(11)
C13 0.0527(11) 0.0465(11) 0.0432(10) 0.0024(9) 0.0085(9) -0.0018(9)
C14 0.0565(14) 0.0680(17) 0.0833(18) 0.0118(12) 0.0019(13) 0.0033(14)
N1 0.0570(10) 0.0242(7) 0.0411(8) 0.0016(7) -0.0015(7) -0.0002(6)
O1 0.0591(9) 0.0400(8) 0.0701(10) -0.0135(7) 0.0146(8) -0.0011(7)
O2 0.0509(8) 0.0349(7) 0.0597(9) 0.0040(6) -0.0124(7) -0.0026(6)
O3 0.0846(11) 0.0320(7) 0.0483(8) 0.0118(7) -0.0006(7) 0.0017(6)
Cl1 0.0810(5) 0.0573(4) 0.1049(6) -0.0258(3) 0.0148(4) 0.0216(4)
S1 0.0428(3) 0.0266(3) 0.0456(3) -0.00243(18) 0.00085(19) -0.00064(18)

loop_
_atom_type_symbol
_atom_type_description
_atom_type_scat_dispersion_real
_atom_type_scat_dispersion_imag
_atom_type_scat_source
C C 0.0033 0.0016 'International Tables Vol C Tables 4.2.6.8 and 6.1.1.4'
H H 0.0000 0.0000 'International Tables Vol C Tables 4.2.6.8 and 6.1.1.4'
N N 0.0061 0.0033 'International Tables Vol C Tables 4.2.6.8 and 6.1.1.4'
O O 0.0106 0.0060 'International Tables Vol C Tables 4.2.6.8 and 6.1.1.4'
Cl Cl 0.1484 0.1585 'International Tables Vol C Tables 4.2.6.8 and 6.1.1.4'
S S 0.1246 0.1234 'International Tables Vol C Tables 4.2.6.8 and 6.1.1.4'

loop_
_geom_angle_atom_site_label_1
_geom_angle_atom_site_label_2
_geom_angle_atom_site_label_3
_geom_angle_site_symmetry_1
_geom_angle_site_symmetry_3
_geom_angle
_geom_angle_publ_flag
C6 C1 C2 . . 119.3(2) ?
C6 C1 S1 . . 117.65(17) ?
C2 C1 S1 . . 123.06(16) ?
C1 C2 C3 . . 119.7(2) ?
C1 C2 Cl1 . . 121.28(18) ?
C3 C2 Cl1 . . 119.0(2) ?
C4 C3 C2 . . 119.2(3) ?
C4 C3 H3 . . 120.4 ?
C2 C3 H3 . . 120.4 ?
C5 C4 C3 . . 121.2(2) ?
C5 C4 H4 . . 119.4 ?
C3 C4 H4 . . 119.4 ?
C4 C5 C6 . . 119.7(3) ?
C4 C5 H5 . . 120.2 ?
C6 C5 H5 . . 120.2 ?
C5 C6 C1 . . 120.9(2) ?
C5 C6 H6 . . 119.5 ?
C1 C6 H6 . . 119.5 ?
O3 C7 N1 . . 120.83(18) ?
O3 C7 C8 . . 124.07(18) ?
N1 C7 C8 . . 115.09(16) ?
C13 C8 C9 . . 120.23(19) ?
C13 C8 C7 . . 119.36(18) ?
C9 C8 C7 . . 120.38(18) ?
C10 C9 C8 . . 117.2(2) ?
C10 C9 C14 . . 118.8(2) ?
C8 C9 C14 . . 123.9(2) ?
C11 C10 C9 . . 122.5(2) ?
C11 C10 H10 . . 118.7 ?
C9 C10 H10 . . 118.7 ?
C10 C11 C12 . . 120.0(2) ?
C10 C11 H11 . . 120.0 ?
C12 C11 H11 . . 120.0 ?
C11 C12 C13 . . 119.5(2) ?
C11 C12 H12 . . 120.3 ?
C13 C12 H12 . . 120.3 ?
C12 C13 C8 . . 120.6(2) ?
C12 C13 H13 . . 119.7 ?
C8 C13 H13 . . 119.7 ?
C9 C14 H14A . . 109.5 ?
C9 C14 H14B . . 109.5 ?
H14A C14 H14B . . 109.5 ?
C9 C14 H14C . . 109.5 ?
H14A C14 H14C . . 109.5 ?
H14B C14 H14C . . 109.5 ?
C7 N1 S1 . . 122.33(13) ?
C7 N1 H1N . . 121.6(16) ?
S1 N1 H1N . . 115.4(16) ?
O1 S1 O2 . . 118.67(10) ?
O1 S1 N1 . . 108.94(9) ?
O2 S1 N1 . . 104.66(8) ?
O1 S1 C1 . . 108.22(9) ?
O2 S1 C1 . . 109.90(9) ?
N1 S1 C1 . . 105.69(9) ?

loop_
_geom_bond_atom_site_label_1
_geom_bond_atom_site_label_2
_geom_bond_site_symmetry_2
_geom_bond_distance
_geom_bond_publ_flag
C1 C6 . 1.387(3) ?
C1 C2 . 1.389(3) ?
C1 S1 . 1.761(2) ?
C2 C3 . 1.391(4) ?
C2 Cl1 . 1.737(3) ?
C3 C4 . 1.386(4) ?
C3 H3 . 0.9300 ?
C4 C5 . 1.361(4) ?
C4 H4 . 0.9300 ?
C5 C6 . 1.370(3) ?
C5 H5 . 0.9300 ?
C6 H6 . 0.9300 ?
C7 O3 . 1.206(2) ?
C7 N1 . 1.394(2) ?
C7 C8 . 1.488(3) ?
C8 C13 . 1.393(3) ?
C8 C9 . 1.401(3) ?
C9 C10 . 1.387(3) ?
C9 C14 . 1.507(3) ?
C10 C11 . 1.369(4) ?
C10 H10 . 0.9300 ?
C11 C12 . 1.373(4) ?
C11 H11 . 0.9300 ?
C12 C13 . 1.382(3) ?
C12 H12 . 0.9300 ?
C13 H13 . 0.9300 ?
C14 H14A . 0.9600 ?
C14 H14B . 0.9600 ?
C14 H14C . 0.9600 ?
N1 S1 . 1.6478(17) ?
N1 H1N . 0.836(16) ?
O1 S1 . 1.4188(15) ?
O2 S1 . 1.4283(14) ?

loop_
_geom_hbond_atom_site_label_D
_geom_hbond_atom_site_label_H
_geom_hbond_atom_site_label_A
_geom_hbond_site_symmetry_A
_geom_hbond_distance_DH
_geom_hbond_distance_HA
_geom_hbond_distance_DA
_geom_hbond_angle_DHA
N1 H1N O2 3_566 0.836(16) 2.107(17) 2.937(2) 172(2)

loop_
_geom_torsion_atom_site_label_1
_geom_torsion_atom_site_label_2
_geom_torsion_atom_site_label_3
_geom_torsion_atom_site_label_4
_geom_torsion_site_symmetry_1
_geom_torsion_site_symmetry_2
_geom_torsion_site_symmetry_3
_geom_torsion_site_symmetry_4
_geom_torsion
_geom_torsion_publ_flag
C6 C1 C2 C3 . . . . 0.4(3) ?
S1 C1 C2 C3 . . . . 179.48(17) ?
C6 C1 C2 Cl1 . . . . -177.48(16) ?
S1 C1 C2 Cl1 . . . . 1.6(2) ?
C1 C2 C3 C4 . . . . -0.8(3) ?
Cl1 C2 C3 C4 . . . . 177.1(2) ?
C2 C3 C4 C5 . . . . 1.2(4) ?
C3 C4 C5 C6 . . . . -1.1(4) ?
C4 C5 C6 C1 . . . . 0.6(4) ?
C2 C1 C6 C5 . . . . -0.2(3) ?
S1 C1 C6 C5 . . . . -179.40(17) ?
O3 C7 C8 C13 . . . . -143.2(2) ?
N1 C7 C8 C13 . . . . 35.5(3) ?
O3 C7 C8 C9 . . . . 34.6(3) ?
N1 C7 C8 C9 . . . . -146.66(19) ?
C13 C8 C9 C10 . . . . 1.0(3) ?
C7 C8 C9 C10 . . . . -176.8(2) ?
C13 C8 C9 C14 . . . . -176.9(2) ?
C7 C8 C9 C14 . . . . 5.4(3) ?
C8 C9 C10 C11 . . . . 0.2(4) ?
C14 C9 C10 C11 . . . . 178.2(3) ?
C9 C10 C11 C12 . . . . -1.3(4) ?
C10 C11 C12 C13 . . . . 1.0(4) ?
C11 C12 C13 C8 . . . . 0.2(4) ?
C9 C8 C13 C12 . . . . -1.2(3) ?
C7 C8 C13 C12 . . . . 176.6(2) ?
O3 C7 N1 S1 . . . . 7.1(3) ?
C8 C7 N1 S1 . . . . -171.69(14) ?
C7 N1 S1 O1 . . . . 52.08(18) ?
C7 N1 S1 O2 . . . . 179.96(16) ?
C7 N1 S1 C1 . . . . -64.00(18) ?
C6 C1 S1 O1 . . . . -3.36(19) ?
C2 C1 S1 O1 . . . . 177.51(16) ?
C6 C1 S1 O2 . . . . -134.38(16) ?
C2 C1 S1 O2 . . . . 46.49(18) ?
C6 C1 S1 N1 . . . . 113.21(16) ?
C2 C1 S1 N1 . . . . -65.91(18) ?

loop_
_cod_related_entry_id
_cod_related_entry_database
_cod_related_entry_code
1 ChemSpider 24745010
